data_2211772
loop_
_publ_author_name
'Jing Zhu'
'Ji-Xiang Dai'
'Qian-Feng Zhang'

_publ_section_title
;
 Triphenylphosphonium perchlorate
;
_journal_coeditor_code CI2247
_journal_issue 1
_journal_name_full 'Acta Crystallographica Section E'
_journal_page_first o363
_journal_page_last o364
_journal_paper_doi 10.1107/S1600536806054110
_journal_volume 63
_journal_year 2007
_chemical_formula_iupac 'C18 H16 P +, Cl1 O4 -'
_chemical_formula_moiety 'C18 H16 P +, Cl1 O4 -'
_chemical_formula_sum 'C18 H16 Cl O4 P'
_chemical_formula_weight 362.73
_chemical_name_systematic
;
Triphenylphosphonium perchlorate
;
_space_group_IT_number 62
_symmetry_cell_setting orthorhombic
_symmetry_space_group_name_Hall '-P 2ac 2n'
_symmetry_space_group_name_H-M 'P n m a'
_atom_sites_solution_hydrogens geom
_atom_sites_solution_primary direct
_atom_sites_solution_secondary difmap
_audit_creation_method SHELXL-97
_cell_angle_alpha 90.00
_cell_angle_beta 90.00
_cell_angle_gamma 90.00
_cell_formula_units_Z 4
_cell_length_a 10.6695(18)
_cell_length_b 13.113(2)
_cell_length_c 12.488(2)
_cell_measurement_reflns_used 1802
_cell_measurement_temperature 294(2)
_cell_measurement_theta_max 20.08
_cell_measurement_theta_min 2.51
_cell_volume 1747.2(5)
_computing_cell_refinement 'SAINT (Bruker, 1998)'
_computing_data_collection 'SMART (Bruker, 1998)'
_computing_data_reduction SAINT
_computing_molecular_graphics 'SHELXTL (Bruker, 1998)'
_computing_publication_material SHELXL97
_computing_structure_refinement 'SHELXL97 (Sheldrick, 1997)'
_computing_structure_solution 'SHELXS97 (Sheldrick, 1997)'
_diffrn_ambient_temperature 294(2)
_diffrn_measured_fraction_theta_full 0.998
_diffrn_measured_fraction_theta_max 0.998
_diffrn_measurement_device_type 'Bruker APEX area-detector'
_diffrn_measurement_method '\f and \w'
_diffrn_radiation_monochromator graphite
_diffrn_radiation_source 'fine-focus sealed tube'
_diffrn_radiation_type MoK\a
_diffrn_radiation_wavelength 0.71073
_diffrn_reflns_av_R_equivalents 0.0331
_diffrn_reflns_av_sigmaI/netI 0.0217
_diffrn_reflns_limit_h_max 13
_diffrn_reflns_limit_h_min -13
_diffrn_reflns_limit_k_max 15
_diffrn_reflns_limit_k_min -14
_diffrn_reflns_limit_l_max 15
_diffrn_reflns_limit_l_min -9
_diffrn_reflns_number 10334
_diffrn_reflns_theta_full 25.67
_diffrn_reflns_theta_max 25.67
_diffrn_reflns_theta_min 2.25
_diffrn_standards_decay_% 0
_diffrn_standards_number 0
_exptl_absorpt_coefficient_mu 0.329
_exptl_absorpt_correction_T_max 0.981
_exptl_absorpt_correction_T_min 0.958
_exptl_absorpt_correction_type multi-scan
_exptl_absorpt_process_details '(SADABS; Sheldrick, 1996)'
_exptl_crystal_colour colourless
_exptl_crystal_density_diffrn 1.379
_exptl_crystal_density_method 'not measured'
_exptl_crystal_description Block
_exptl_crystal_F_000 752
_exptl_crystal_size_max 0.12
_exptl_crystal_size_mid 0.10
_exptl_crystal_size_min 0.06
_refine_diff_density_max 0.255
_refine_diff_density_min -0.232
_refine_ls_extinction_method none
_refine_ls_goodness_of_fit_ref 1.026
_refine_ls_hydrogen_treatment mixed
_refine_ls_matrix_type full
_refine_ls_number_parameters 121
_refine_ls_number_reflns 1725
_refine_ls_number_restraints 0
_refine_ls_restrained_S_all 1.026
_refine_ls_R_factor_all 0.0726
_refine_ls_R_factor_gt 0.0529
_refine_ls_shift/su_max 0.001
_refine_ls_shift/su_mean 0.000
_refine_ls_structure_factor_coef Fsqd
_refine_ls_weighting_details 'calc w=1/[\s^2^(Fo^2^)+(0.0909P)^2^+0.6474P] where P=(Fo^2^+2Fc^2^)/3'
_refine_ls_weighting_scheme calc
_refine_ls_wR_factor_gt 0.1340
_refine_ls_wR_factor_ref 0.1488
_reflns_number_gt 1270
_reflns_number_total 1725
_reflns_threshold_expression I>2\s(I)
_cod_data_source_file ci2247.cif
_cod_data_source_block I
_cod_database_code 2211772
_cod_database_fobs_code 2211772

loop_
_symmetry_equiv_pos_as_xyz
'x, y, z'
'-x+1/2, -y, z+1/2'
'-x, y+1/2, -z'
'x+1/2, -y+1/2, -z+1/2'
'-x, -y, -z'
'x-1/2, y, -z-1/2'
'x, -y-1/2, z'
'-x-1/2, y-1/2, z-1/2'

loop_
_atom_site_type_symbol
_atom_site_label
_atom_site_fract_x
_atom_site_fract_y
_atom_site_fract_z
_atom_site_U_iso_or_equiv
_atom_site_adp_type
_atom_site_calc_flag
_atom_site_refinement_flags
_atom_site_occupancy
P P1 0.39902(10) 0.2500 0.22899(9) 0.0637(4) Uani d S 1
O O1 0.4987(5) 0.7500 0.3202(3) 0.1374(17) Uani d S 1
O O2 0.4920(3) 0.6608(3) 0.4775(3) 0.1478(15) Uani d . 1
O O3 0.3194(4) 0.7500 0.4259(3) 0.1044(12) Uani d S 1
Cl Cl1 0.45473(12) 0.7500 0.42426(9) 0.0753(4) Uani d S 1
C C1 0.3096(3) 0.1361(2) 0.2401(2) 0.0612(7) Uani d . 1
C C2 0.3221(4) 0.0748(3) 0.3293(3) 0.0910(11) Uani d . 1
H H2 0.3756 0.0938 0.3846 0.109 Uiso calc R 1
C C4 0.1766(4) -0.0423(3) 0.2564(4) 0.0908(11) Uani d . 1
H H4 0.1317 -0.1029 0.2611 0.109 Uiso calc R 1
C C5 0.1637(3) 0.0182(3) 0.1697(3) 0.0850(10) Uani d . 1
H H5 0.1090 -0.0012 0.1154 0.102 Uiso calc R 1
C C6 0.2292(3) 0.1073(2) 0.1598(3) 0.0725(9) Uani d . 1
H H6 0.2193 0.1480 0.0994 0.087 Uiso calc R 1
C C3 0.2548(4) -0.0147(3) 0.3361(4) 0.1040(13) Uani d . 1
H H3 0.2633 -0.0562 0.3960 0.125 Uiso calc R 1
C C7 0.4860(4) 0.2500 0.1069(4) 0.0684(11) Uani d S 1
C C8 0.5212(5) 0.3391(3) 0.0599(4) 0.1217(17) Uani d . 1
H H8 0.4984 0.4012 0.0902 0.146 Uiso calc R 1
C C9 0.5913(5) 0.3365(4) -0.0336(5) 0.141(2) Uani d . 1
H H9 0.6140 0.3979 -0.0654 0.169 Uiso calc R 1
C C10 0.6276(6) 0.2500 -0.0800(5) 0.1071(19) Uani d S 1
H H10 0.6760 0.2500 -0.1419 0.129 Uiso calc SR 1
H H1 0.472(4) 0.2500 0.307(4) 0.080(13) Uiso d S 1

loop_
_atom_site_aniso_label
_atom_site_aniso_U_11
_atom_site_aniso_U_22
_atom_site_aniso_U_33
_atom_site_aniso_U_12
_atom_site_aniso_U_13
_atom_site_aniso_U_23
P1 0.0575(6) 0.0702(7) 0.0634(7) 0.000 -0.0109(5) 0.000
O1 0.196(5) 0.152(4) 0.064(2) 0.000 0.033(3) 0.000
O2 0.133(2) 0.172(3) 0.139(3) 0.051(2) 0.014(2) 0.077(2)
O3 0.095(3) 0.081(2) 0.138(3) 0.000 -0.017(2) 0.000
Cl1 0.0952(9) 0.0750(7) 0.0555(6) 0.000 0.0020(6) 0.000
C1 0.0567(15) 0.0632(17) 0.0635(18) 0.0061(13) -0.0027(13) 0.0028(13)
C2 0.090(2) 0.106(3) 0.077(2) -0.005(2) -0.0183(19) 0.023(2)
C4 0.097(3) 0.062(2) 0.113(3) -0.0049(18) 0.019(2) 0.001(2)
C5 0.087(2) 0.078(2) 0.090(3) -0.0080(19) -0.013(2) -0.016(2)
C6 0.083(2) 0.0632(18) 0.071(2) -0.0020(16) -0.0113(17) 0.0025(15)
C3 0.116(3) 0.089(3) 0.107(3) -0.009(2) -0.008(3) 0.039(2)
C7 0.056(2) 0.078(3) 0.072(3) 0.000 -0.005(2) 0.000
C8 0.149(4) 0.085(3) 0.131(4) -0.030(3) 0.060(3) -0.014(3)
C9 0.161(5) 0.122(4) 0.141(5) -0.030(3) 0.066(4) 0.019(3)
C10 0.104(4) 0.132(6) 0.084(4) 0.000 0.020(3) 0.000

loop_
_atom_type_symbol
_atom_type_description
_atom_type_scat_dispersion_real
_atom_type_scat_dispersion_imag
_atom_type_scat_source
C C 0.0033 0.0016 'International Tables Vol C Tables 4.2.6.8 and 6.1.1.4'
H H 0.0000 0.0000 'International Tables Vol C Tables 4.2.6.8 and 6.1.1.4'
O O 0.0106 0.0060 'International Tables Vol C Tables 4.2.6.8 and 6.1.1.4'
P P 0.1023 0.0942 'International Tables Vol C Tables 4.2.6.8 and 6.1.1.4'
Cl Cl 0.1484 0.1585 'International Tables Vol C Tables 4.2.6.8 and 6.1.1.4'

loop_
_geom_angle_atom_site_label_1
_geom_angle_atom_site_label_2
_geom_angle_atom_site_label_3
_geom_angle_site_symmetry_1
_geom_angle_site_symmetry_3
_geom_angle
C1 P1 C1 7_565 . 114.34(19)
C1 P1 C7 7_565 . 110.22(12)
C1 P1 C7 . . 110.22(12)
C1 P1 H1 7_565 . 105.8(10)
C1 P1 H1 . . 105.8(10)
C7 P1 H1 . . 110(2)
O1 Cl1 O2 . . 110.5(2)
O1 Cl1 O2 . 7_575 110.5(2)
O2 Cl1 O2 . 7_575 113.0(4)
O1 Cl1 O3 . . 110.7(3)
O2 Cl1 O3 . . 106.03(18)
O2 Cl1 O3 7_575 . 106.03(18)
C6 C1 C2 . . 119.3(3)
C6 C1 P1 . . 120.6(2)
C2 C1 P1 . . 120.0(3)
C3 C2 C1 . . 119.7(3)
C3 C2 H2 . . 120.2
C1 C2 H2 . . 120.2
C3 C4 C5 . . 119.8(4)
C3 C4 H4 . . 120.1
C5 C4 H4 . . 120.1
C4 C5 C6 . . 121.5(3)
C4 C5 H5 . . 119.2
C6 C5 H5 . . 119.2
C1 C6 C5 . . 119.2(3)
C1 C6 H6 . . 120.4
C5 C6 H6 . . 120.4
C4 C3 C2 . . 120.4(4)
C4 C3 H3 . . 119.8
C2 C3 H3 . . 119.8
C8 C7 C8 7_565 . 118.4(5)
C8 C7 P1 7_565 . 120.8(3)
C8 C7 P1 . . 120.8(3)
C7 C8 C9 . . 119.4(4)
C7 C8 H8 . . 120.3
C9 C8 H8 . . 120.3
C10 C9 C8 . . 122.9(5)
C10 C9 H9 . . 118.5
C8 C9 H9 . . 118.5
C9 C10 C9 . 7_565 116.9(6)
C9 C10 H10 . . 121.5
C9 C10 H10 7_565 . 121.5

loop_
_geom_bond_atom_site_label_1
_geom_bond_atom_site_label_2
_geom_bond_site_symmetry_2
_geom_bond_distance
P1 C1 7_565 1.778(3)
P1 C1 . 1.778(3)
P1 C7 . 1.785(5)
P1 H1 . 1.25(5)
O1 Cl1 . 1.382(4)
O2 Cl1 . 1.404(3)
O3 Cl1 . 1.444(4)
Cl1 O2 7_575 1.404(3)
C1 C6 . 1.373(4)
C1 C2 . 1.380(4)
C2 C3 . 1.378(5)
C2 H2 . 0.93
C4 C3 . 1.349(5)
C4 C5 . 1.349(5)
C4 H4 . 0.93
C5 C6 . 1.367(4)
C5 H5 . 0.93
C6 H6 . 0.93
C3 H3 . 0.93
C7 C8 7_565 1.360(5)
C7 C8 . 1.360(5)
C8 C9 . 1.388(6)
C8 H8 . 0.93
C9 C10 . 1.331(6)
C9 H9 . 0.93
C10 C9 7_565 1.331(6)
C10 H10 . 0.93

loop_
_geom_hbond_atom_site_label_D
_geom_hbond_atom_site_label_H
_geom_hbond_atom_site_label_A
_geom_hbond_site_symmetry_A
_geom_hbond_distance_DH
_geom_hbond_distance_HA
_geom_hbond_distance_DA
_geom_hbond_angle_DHA
C2 H2 O2 3_646 0.93 2.39 3.320(5) 174
C6 H6 O3 2_564 0.93 2.58 3.507(5) 176
